data_1502453
loop_
_publ_author_name
'Okamoto, Ryuichi'
'Okazaki, Eri'
'Noguchi, Keiichi'
'Tanaka, Ken'

_publ_section_title
;
 Rhodium-catalyzed olefin isomerization/enantioselective intramolecular
 Alder-ene reaction cascade.
;
_journal_issue 18
_journal_name_full 'Organic letters'
_journal_page_first 4894
_journal_page_last 4897
_journal_paper_doi 10.1021/ol201986e
_journal_volume 13
_journal_year 2011
_chemical_absolute_configuration ad
_chemical_formula_moiety 'C22 H17 Br O'
_chemical_formula_sum 'C22 H17 Br O'
_chemical_formula_weight 377.27
_chemical_name_systematic
;
 (S)-(-)-1-(4-Bromobenzylidene)-2-isopropenyl-1,2-
 dihydronaphtho[2,1-b]furan [(S)-(-)-3k]
;
_space_group_IT_number 19
_symmetry_cell_setting orthorhombic
_symmetry_Int_Tables_number 19
_symmetry_space_group_name_Hall 'P 2ac 2ab'
_symmetry_space_group_name_H-M 'P 21 21 21'
_atom_sites_solution_hydrogens geom
_atom_sites_solution_primary direct
_atom_sites_solution_secondary difmap
_cell_angle_alpha 90.00
_cell_angle_beta 90.00
_cell_angle_gamma 90.00
_cell_formula_units_Z 4
_cell_length_a 5.64430(10)
_cell_length_b 8.8426(2)
_cell_length_c 33.8277(6)
_cell_measurement_reflns_used 28821
_cell_measurement_temperature 193(2)
_cell_measurement_theta_max 68.20
_cell_measurement_theta_min 3.92
_cell_volume 1688.35(6)
_computing_cell_refinement 'RAPID AUTO'
_computing_data_collection 'RAPID AUTO (Rigaku, 2009)'
_computing_data_reduction 'RAPID AUTO'
_computing_publication_material 'SHELXL97 (Sheldrick, 2008)'
_computing_structure_refinement 'SHELXL97 (Sheldrick, 2008)'
_computing_structure_solution 'Il Milione (Burla, et al., 2007)'
_diffrn_ambient_temperature 193(2)
_diffrn_detector_area_resol_mean 10.000
_diffrn_measured_fraction_theta_full 0.999
_diffrn_measured_fraction_theta_max 0.999
_diffrn_measurement_device_type 'Rigaku R-AXIS RAPID'
_diffrn_measurement_method \w
_diffrn_radiation_monochromator graphite
_diffrn_radiation_source 'rotating anode'
_diffrn_radiation_type CuK\a
_diffrn_radiation_wavelength 1.54187
_diffrn_reflns_av_R_equivalents 0.0261
_diffrn_reflns_av_sigmaI/netI 0.0158
_diffrn_reflns_limit_h_max 6
_diffrn_reflns_limit_h_min -6
_diffrn_reflns_limit_k_max 10
_diffrn_reflns_limit_k_min -10
_diffrn_reflns_limit_l_max 40
_diffrn_reflns_limit_l_min -40
_diffrn_reflns_number 29394
_diffrn_reflns_theta_full 68.21
_diffrn_reflns_theta_max 68.21
_diffrn_reflns_theta_min 5.17
_exptl_absorpt_coefficient_mu 3.341
_exptl_absorpt_correction_T_max 0.716
_exptl_absorpt_correction_T_min 0.340
_exptl_absorpt_correction_type numerical
_exptl_absorpt_process_details 'NUMABS (Rigaku, 1999)'
_exptl_crystal_colour yellow
_exptl_crystal_density_diffrn 1.484
_exptl_crystal_density_method 'not measured'
_exptl_crystal_description block
_exptl_crystal_F_000 768
_exptl_crystal_size_max 0.35
_exptl_crystal_size_mid 0.15
_exptl_crystal_size_min 0.10
_refine_diff_density_max 0.181
_refine_diff_density_min -0.201
_refine_diff_density_rms 0.041
_refine_ls_abs_structure_details 'Flack H D (1983), Acta Cryst. A39, 876-881  1256 Friedel Pairs'
_refine_ls_abs_structure_Flack -0.024(12)
_refine_ls_extinction_coef 0.00296(17)
_refine_ls_extinction_expression Fc^*^=kFc[1+0.001xFc^2^\l^3^/sin(2\q)]^-1/4^
_refine_ls_extinction_method SHELXL
_refine_ls_goodness_of_fit_ref 1.098
_refine_ls_hydrogen_treatment constr
_refine_ls_matrix_type full
_refine_ls_number_parameters 219
_refine_ls_number_reflns 3095
_refine_ls_number_restraints 0
_refine_ls_restrained_S_all 1.098
_refine_ls_R_factor_all 0.0202
_refine_ls_R_factor_gt 0.0198
_refine_ls_shift/su_max 0.001
_refine_ls_shift/su_mean 0.000
_refine_ls_structure_factor_coef Fsqd
_refine_ls_weighting_details 'calc w=1/[\s^2^(Fo^2^)+(0.0326P)^2^+0.1471P] where P=(Fo^2^+2Fc^2^)/3'
_refine_ls_weighting_scheme calc
_refine_ls_wR_factor_gt 0.0506
_refine_ls_wR_factor_ref 0.0509
_reflns_number_gt 3037
_reflns_number_total 3095
_reflns_threshold_expression >2sigma(I)
_cod_data_source_file ol201986e_si_001.cif
_cod_data_source_block I
_cod_database_code 1502453

loop_
_symmetry_equiv_pos_site_id
_symmetry_equiv_pos_as_xyz
1 +X,+Y,+Z
2 1/2+X,1/2-Y,-Z
3 -X,1/2+Y,1/2-Z
4 1/2-X,-Y,1/2+Z

loop_
_atom_site_label
_atom_site_type_symbol
_atom_site_fract_x
_atom_site_fract_y
_atom_site_fract_z
_atom_site_U_iso_or_equiv
_atom_site_adp_type
_atom_site_occupancy
_atom_site_symmetry_multiplicity
_atom_site_calc_flag
_atom_site_refinement_flags
Br1 Br -0.56040(4) -0.45926(2) 0.238974(5) 0.03756(8) Uani 1 1 d .
O1 O 0.0298(3) 0.10190(15) 0.05034(3) 0.0405(3) Uani 1 1 d .
C1 C -0.0315(3) -0.00311(19) 0.08240(4) 0.0320(4) Uani 1 1 d .
H1 H -0.2018 0.0105 0.0897 0.038 Uiso 1 1 calc R
C2 C 0.1236(3) 0.0415(2) 0.11707(5) 0.0298(3) Uani 1 1 d .
C3 C 0.2875(4) 0.1554(2) 0.10157(5) 0.0308(4) Uani 1 1 d .
C4 C 0.4832(3) 0.23803(19) 0.11743(5) 0.0327(4) Uani 1 1 d .
C5 C 0.5719(4) 0.2237(2) 0.15650(5) 0.0372(4) Uani 1 1 d .
H5 H 0.4972 0.1556 0.1743 0.045 Uiso 1 1 calc R
C6 C 0.7622(4) 0.3057(2) 0.16905(6) 0.0444(5) Uani 1 1 d .
H6 H 0.8184 0.2926 0.1953 0.053 Uiso 1 1 calc R
C7 C 0.8759(4) 0.4082(2) 0.14419(7) 0.0503(5) Uani 1 1 d .
H7 H 1.0085 0.4644 0.1533 0.060 Uiso 1 1 calc R
C8 C 0.7940(4) 0.4270(2) 0.10648(6) 0.0489(5) Uani 1 1 d .
H8 H 0.8714 0.4970 0.0895 0.059 Uiso 1 1 calc R
C9 C 0.5979(4) 0.3454(2) 0.09211(6) 0.0395(5) Uani 1 1 d .
C10 C 0.5186(4) 0.3656(2) 0.05269(6) 0.0477(5) Uani 1 1 d .
H10 H 0.5988 0.4359 0.0362 0.057 Uiso 1 1 calc R
C11 C 0.3310(4) 0.2873(2) 0.03772(6) 0.0450(5) Uani 1 1 d .
H11 H 0.2776 0.3029 0.0114 0.054 Uiso 1 1 calc R
C12 C 0.2199(4) 0.1827(2) 0.06277(5) 0.0351(4) Uani 1 1 d .
C13 C 0.0048(3) -0.1610(2) 0.06559(5) 0.0330(4) Uani 1 1 d .
C14 C 0.1810(4) -0.2490(2) 0.07713(6) 0.0401(5) Uani 1 1 d .
H14A H 0.2022 -0.3456 0.0653 0.048 Uiso 1 1 calc R
H14B H 0.2864 -0.2157 0.0972 0.048 Uiso 1 1 calc R
C15 C -0.1700(4) -0.2042(3) 0.03413(6) 0.0515(6) Uani 1 1 d .
H15A H -0.1702 -0.1271 0.0133 0.062 Uiso 1 1 calc R
H15B H -0.3287 -0.2115 0.0457 0.062 Uiso 1 1 calc R
H15C H -0.1254 -0.3021 0.0228 0.062 Uiso 1 1 calc R
C16 C 0.1074(3) -0.01416(18) 0.15423(5) 0.0299(4) Uani 1 1 d .
H16 H 0.2236 0.0235 0.1720 0.036 Uiso 1 1 calc R
C17 C -0.0581(4) -0.12220(18) 0.17174(4) 0.0285(3) Uani 1 1 d .
C18 C -0.0082(3) -0.1725(2) 0.21027(5) 0.0334(4) Uani 1 1 d .
H18 H 0.1308 -0.1369 0.2231 0.040 Uiso 1 1 calc R
C19 C -0.1552(4) -0.2720(2) 0.23014(5) 0.0343(4) Uani 1 1 d .
H19 H -0.1159 -0.3053 0.2560 0.041 Uiso 1 1 calc R
C20 C -0.3585(3) -0.32225(19) 0.21205(5) 0.0293(4) Uani 1 1 d .
C21 C -0.4156(4) -0.2754(2) 0.17414(5) 0.0354(4) Uani 1 1 d .
H21 H -0.5561 -0.3108 0.1618 0.042 Uiso 1 1 calc R
C22 C -0.2667(4) -0.1769(2) 0.15447(5) 0.0344(4) Uani 1 1 d .
H22 H -0.3069 -0.1453 0.1285 0.041 Uiso 1 1 calc R

loop_
_atom_site_aniso_label
_atom_site_aniso_U_11
_atom_site_aniso_U_22
_atom_site_aniso_U_33
_atom_site_aniso_U_23
_atom_site_aniso_U_13
_atom_site_aniso_U_12
Br1 0.03621(12) 0.04101(11) 0.03545(10) 0.00913(8) 0.00502(8) -0.00280(9)
O1 0.0487(8) 0.0445(7) 0.0285(5) 0.0123(5) -0.0030(6) -0.0056(7)
C1 0.0331(9) 0.0389(9) 0.0239(7) 0.0079(6) 0.0025(7) -0.0006(7)
C2 0.0315(9) 0.0297(8) 0.0282(7) 0.0012(7) 0.0023(7) 0.0034(8)
C3 0.0350(10) 0.0291(8) 0.0282(8) 0.0018(6) 0.0064(7) 0.0029(8)
C4 0.0359(12) 0.0271(8) 0.0350(8) -0.0019(6) 0.0080(8) 0.0023(7)
C5 0.0371(11) 0.0364(9) 0.0382(9) -0.0010(7) 0.0023(9) -0.0001(10)
C6 0.0432(12) 0.0428(10) 0.0472(11) -0.0071(9) -0.0014(10) 0.0009(10)
C7 0.0444(13) 0.0400(10) 0.0665(13) -0.0116(10) 0.0040(11) -0.0086(9)
C8 0.0527(14) 0.0374(11) 0.0565(12) -0.0039(9) 0.0152(11) -0.0100(10)
C9 0.0442(12) 0.0297(8) 0.0445(9) -0.0017(7) 0.0118(9) 0.0012(9)
C10 0.0639(16) 0.0371(9) 0.0419(10) 0.0082(8) 0.0130(10) -0.0073(10)
C11 0.0617(14) 0.0410(11) 0.0322(9) 0.0091(8) 0.0067(10) -0.0016(11)
C12 0.0412(11) 0.0330(9) 0.0311(8) 0.0036(7) 0.0032(8) 0.0021(9)
C13 0.0326(11) 0.0417(9) 0.0249(7) 0.0018(7) 0.0033(7) -0.0079(8)
C14 0.0443(12) 0.0377(10) 0.0382(10) -0.0053(8) 0.0070(9) -0.0043(9)
C15 0.0541(14) 0.0644(14) 0.0359(10) -0.0050(10) -0.0053(10) -0.0115(13)
C16 0.0318(9) 0.0313(8) 0.0266(7) -0.0012(6) 0.0007(7) 0.0000(7)
C17 0.0308(9) 0.0309(8) 0.0237(7) 0.0001(6) 0.0038(7) 0.0047(8)
C18 0.0348(12) 0.0374(9) 0.0278(7) 0.0012(7) -0.0024(7) -0.0023(8)
C19 0.0370(10) 0.0398(10) 0.0261(8) 0.0054(7) -0.0016(7) 0.0019(8)
C20 0.0289(9) 0.0296(8) 0.0295(8) 0.0033(7) 0.0072(7) 0.0018(7)
C21 0.0316(11) 0.0461(10) 0.0284(8) 0.0017(7) -0.0027(8) -0.0027(9)
C22 0.0351(10) 0.0454(10) 0.0227(8) 0.0055(7) 0.0007(7) -0.0028(9)

loop_
_atom_type_symbol
_atom_type_description
_atom_type_scat_dispersion_real
_atom_type_scat_dispersion_imag
_atom_type_scat_source
C C 0.0181 0.0091 'International Tables Vol C Tables 4.2.6.8 and 6.1.1.4'
H H 0.0000 0.0000 'International Tables Vol C Tables 4.2.6.8 and 6.1.1.4'
O O 0.0492 0.0322 'International Tables Vol C Tables 4.2.6.8 and 6.1.1.4'
Br Br -0.6763 1.2805 'International Tables Vol C Tables 4.2.6.8 and 6.1.1.4'

loop_
_geom_angle_atom_site_label_1
_geom_angle_atom_site_label_2
_geom_angle_atom_site_label_3
_geom_angle
C12 O1 C1 106.89(13)
O1 C1 C2 105.71(14)
O1 C1 C13 105.82(12)
C2 C1 C13 116.78(15)
O1 C1 H1 109.4
C2 C1 H1 109.4
C13 C1 H1 109.4
C16 C2 C3 128.73(17)
C16 C2 C1 125.80(16)
C3 C2 C1 105.46(14)
C12 C3 C4 118.58(17)
C12 C3 C2 106.56(17)
C4 C3 C2 134.86(15)
C5 C4 C3 125.24(16)
C5 C4 C9 117.13(17)
C3 C4 C9 117.62(15)
C6 C5 C4 121.38(18)
C6 C5 H5 119.3
C4 C5 H5 119.3
C5 C6 C7 121.4(2)
C5 C6 H6 119.3
C7 C6 H6 119.3
C8 C7 C6 119.1(2)
C8 C7 H7 120.5
C6 C7 H7 120.4
C7 C8 C9 121.7(2)
C7 C8 H8 119.1
C9 C8 H8 119.1
C8 C9 C10 120.56(19)
C8 C9 C4 119.24(17)
C10 C9 C4 120.18(19)
C11 C10 C9 122.06(18)
C11 C10 H10 119.0
C9 C10 H10 119.0
C10 C11 C12 117.26(19)
C10 C11 H11 121.4
C12 C11 H11 121.4
O1 C12 C3 114.75(16)
O1 C12 C11 120.93(17)
C3 C12 C11 124.3(2)
C14 C13 C15 123.67(18)
C14 C13 C1 122.08(17)
C15 C13 C1 114.21(17)
C13 C14 H14A 120.0
C13 C14 H14B 120.0
H14A C14 H14B 120.0
C13 C15 H15A 109.5
C13 C15 H15B 109.5
H15A C15 H15B 109.5
C13 C15 H15C 109.5
H15A C15 H15C 109.5
H15B C15 H15C 109.5
C2 C16 C17 131.12(17)
C2 C16 H16 114.4
C17 C16 H16 114.4
C22 C17 C18 116.48(16)
C22 C17 C16 126.44(15)
C18 C17 C16 117.04(16)
C19 C18 C17 122.12(17)
C19 C18 H18 118.9
C17 C18 H18 118.9
C20 C19 C18 119.33(15)
C20 C19 H19 120.3
C18 C19 H19 120.3
C19 C20 C21 120.63(17)
C19 C20 Br1 119.64(12)
C21 C20 Br1 119.73(14)
C22 C21 C20 119.52(17)
C22 C21 H21 120.2
C20 C21 H21 120.2
C21 C22 C17 121.91(15)
C21 C22 H22 119.0
C17 C22 H22 119.0

loop_
_geom_bond_atom_site_label_1
_geom_bond_atom_site_label_2
_geom_bond_distance
Br1 C20 1.8962(17)
O1 C12 1.356(2)
O1 C1 1.4688(19)
C1 C2 1.516(2)
C1 C13 1.521(3)
C1 H1 1.0000
C2 C16 1.353(2)
C2 C3 1.464(3)
C3 C12 1.388(2)
C3 C4 1.429(3)
C4 C5 1.419(3)
C4 C9 1.433(3)
C5 C6 1.363(3)
C5 H5 0.9500
C6 C7 1.393(3)
C6 H6 0.9500
C7 C8 1.367(3)
C7 H7 0.9500
C8 C9 1.408(3)
C8 H8 0.9500
C9 C10 1.418(3)
C10 C11 1.363(3)
C10 H10 0.9500
C11 C12 1.402(3)
C11 H11 0.9500
C13 C14 1.322(3)
C13 C15 1.501(3)
C14 H14A 0.9500
C14 H14B 0.9500
C15 H15A 0.9800
C15 H15B 0.9800
C15 H15C 0.9800
C16 C17 1.461(2)
C16 H16 0.9500
C17 C22 1.400(3)
C17 C18 1.405(2)
C18 C19 1.384(3)
C18 H18 0.9500
C19 C20 1.374(3)
C19 H19 0.9500
C20 C21 1.386(2)
C21 C22 1.381(3)
C21 H21 0.9500
C22 H22 0.9500

loop_
_geom_torsion_atom_site_label_1
_geom_torsion_atom_site_label_2
_geom_torsion_atom_site_label_3
_geom_torsion_atom_site_label_4
_geom_torsion
C12 O1 C1 C2 7.77(18)
C12 O1 C1 C13 -116.72(16)
O1 C1 C2 C16 172.13(17)
C13 C1 C2 C16 -70.5(2)
O1 C1 C2 C3 -7.50(18)
C13 C1 C2 C3 109.84(17)
C16 C2 C3 C12 -175.07(18)
C1 C2 C3 C12 4.54(19)
C16 C2 C3 C4 3.8(3)
C1 C2 C3 C4 -176.62(19)
C12 C3 C4 C5 179.49(19)
C2 C3 C4 C5 0.8(3)
C12 C3 C4 C9 0.2(3)
C2 C3 C4 C9 -178.50(19)
C3 C4 C5 C6 179.04(18)
C9 C4 C5 C6 -1.7(3)
C4 C5 C6 C7 0.7(3)
C5 C6 C7 C8 0.2(3)
C6 C7 C8 C9 0.0(3)
C7 C8 C9 C10 -179.2(2)
C7 C8 C9 C4 -1.0(3)
C5 C4 C9 C8 1.8(3)
C3 C4 C9 C8 -178.89(17)
C5 C4 C9 C10 179.97(19)
C3 C4 C9 C10 -0.7(3)
C8 C9 C10 C11 179.32(19)
C4 C9 C10 C11 1.2(3)
C9 C10 C11 C12 -1.1(3)
C1 O1 C12 C3 -5.3(2)
C1 O1 C12 C11 176.11(18)
C4 C3 C12 O1 -178.68(15)
C2 C3 C12 O1 0.4(2)
C4 C3 C12 C11 -0.2(3)
C2 C3 C12 C11 178.90(19)
C10 C11 C12 O1 178.99(18)
C10 C11 C12 C3 0.6(3)
O1 C1 C13 C14 109.21(18)
C2 C1 C13 C14 -8.1(2)
O1 C1 C13 C15 -68.6(2)
C2 C1 C13 C15 174.10(16)
C3 C2 C16 C17 176.94(17)
C1 C2 C16 C17 -2.6(3)
C2 C16 C17 C22 -10.7(3)
C2 C16 C17 C18 171.74(19)
C22 C17 C18 C19 0.7(3)
C16 C17 C18 C19 178.51(17)
C17 C18 C19 C20 -1.0(3)
C18 C19 C20 C21 0.7(3)
C18 C19 C20 Br1 179.78(14)
C19 C20 C21 C22 -0.2(3)
Br1 C20 C21 C22 -179.29(14)
C20 C21 C22 C17 0.0(3)
C18 C17 C22 C21 -0.2(3)
C16 C17 C22 C21 -177.77(18)
